data_1516097
loop_
_publ_author_name
'Barradas, Silvia'
'Hern\'andez-Torres, Gloria'
'Urbano, Antonio'
'Carre\~no, M Carmen'

_publ_section_title
;
 Total synthesis of natural p-quinol cochinchinenone.
;
_journal_issue 23
_journal_name_full 'Organic letters'
_journal_page_first 5952
_journal_page_last 5955
_journal_paper_doi 10.1021/ol302858r
_journal_volume 14
_journal_year 2012
_chemical_formula_sum 'C11 H12 O5'
_chemical_formula_weight 224.21
_space_group_crystal_system monoclinic
_space_group_IT_number 9
_space_group_name_Hall 'C -2yc'
_space_group_name_H-M_alt 'C 1 c 1'
_symmetry_space_group_name_Hall 'C -2yc'
_symmetry_space_group_name_H-M 'C 1 c 1'
_atom_sites_solution_hydrogens geom
_atom_sites_solution_primary direct
_atom_sites_solution_secondary difmap
_cell_angle_alpha 90
_cell_angle_beta 109.962(2)
_cell_angle_gamma 90
_cell_formula_units_Z 4
_cell_length_a 10.4253(3)
_cell_length_b 12.8651(4)
_cell_length_c 8.1381(3)
_cell_measurement_temperature 100.(2)
_cell_volume 1025.92(6)
_computing_structure_refinement 'SHELXL-97 (Sheldrick, 2008)'
_computing_structure_solution 'SHELXS-97 (Sheldrick, 2008)'
_diffrn_ambient_temperature 100.(2)
_diffrn_measured_fraction_theta_full 0.979
_diffrn_measured_fraction_theta_max 0.979
_diffrn_radiation_wavelength 1.54178
_diffrn_reflns_av_R_equivalents 0.0244
_diffrn_reflns_av_sigmaI/netI 0.0293
_diffrn_reflns_limit_h_max 12
_diffrn_reflns_limit_h_min -12
_diffrn_reflns_limit_k_max 15
_diffrn_reflns_limit_k_min -15
_diffrn_reflns_limit_l_max 9
_diffrn_reflns_limit_l_min -9
_diffrn_reflns_number 4695
_diffrn_reflns_theta_full 70.72
_diffrn_reflns_theta_max 70.72
_diffrn_reflns_theta_min 5.68
_exptl_absorpt_coefficient_mu 0.981
_exptl_absorpt_correction_T_max 0.84
_exptl_absorpt_correction_T_min 0.79
_exptl_absorpt_correction_type multi-scan
_exptl_absorpt_process_details sadabs
_exptl_crystal_density_diffrn 1.452
_exptl_crystal_density_method 'not measured'
_exptl_crystal_F_000 472
_exptl_crystal_size_max 0.250
_exptl_crystal_size_mid 0.200
_exptl_crystal_size_min 0.180
_refine_diff_density_max 0.197
_refine_diff_density_min -0.138
_refine_ls_abs_structure_details 'Flack H D (1983), Acta Cryst. A39, 876-881'
_refine_ls_abs_structure_Flack 0.37(14)
_refine_ls_extinction_method SHELXL
_refine_ls_goodness_of_fit_ref 1.084
_refine_ls_hydrogen_treatment mixed
_refine_ls_matrix_type full
_refine_ls_number_parameters 194
_refine_ls_number_reflns 1748
_refine_ls_number_restraints 2
_refine_ls_restrained_S_all 1.083
_refine_ls_R_factor_all 0.0257
_refine_ls_R_factor_gt 0.0255
_refine_ls_shift/su_max 0.006
_refine_ls_shift/su_mean 0.001
_refine_ls_structure_factor_coef Fsqd
_refine_ls_weighting_details 'calc w=1/[\s^2^(Fo^2^)+(0.0422P)^2^+0.2415P] where P=(Fo^2^+2Fc^2^)/3'
_refine_ls_weighting_scheme calc
_refine_ls_wR_factor_gt 0.0680
_refine_ls_wR_factor_ref 0.0682
_reflns_number_gt 1728
_reflns_number_total 1748
_reflns_threshold_expression >2sigma(I)
_cod_data_source_file ol302858r_si_002.cif
_cod_data_source_block I
_cod_database_code 1516097

loop_
_space_group_symop_operation_xyz
'x, y, z'
'x, -y, z+1/2'
'x+1/2, y+1/2, z'
'x+1/2, -y+1/2, z+1/2'

loop_
_atom_site_type_symbol
_atom_site_label
_atom_site_fract_x
_atom_site_fract_y
_atom_site_fract_z
_atom_site_U_iso_or_equiv
_atom_site_adp_type
_atom_site_calc_flag
_atom_site_occupancy
C C1 0.51076(16) -0.03736(10) 0.40295(18) 0.0200(3) Uani d 1
C C2 0.40831(14) 0.02835(11) 0.43791(18) 0.0195(3) Uani d 1
C C3 0.41999(14) 0.13230(11) 0.44508(17) 0.0176(3) Uani d 1
C C4 0.54185(14) 0.18807(10) 0.42745(17) 0.0175(3) Uani d 1
C C5 0.63645(14) 0.11750(11) 0.37352(18) 0.0186(3) Uani d 1
C C6 0.62502(15) 0.01361(11) 0.36942(18) 0.0214(3) Uani d 1
C C7 0.22053(15) 0.15735(12) 0.5193(2) 0.0223(3) Uani d 1
C C8 0.84251(15) 0.12048(14) 0.3111(2) 0.0273(3) Uani d 1
C C9 0.62338(16) 0.24589(11) 0.59953(19) 0.0203(3) Uani d 1
C C10 0.6577(2) 0.34964(12) 0.5364(2) 0.0289(4) Uani d 1
C C11 0.55833(16) 0.35996(11) 0.3514(2) 0.0221(3) Uani d 1
O O1 0.49994(12) -0.13255(8) 0.39988(15) 0.0267(3) Uani d 1
O O2 0.33304(10) 0.20004(7) 0.47596(13) 0.0201(2) Uani d 1
O O3 0.73332(11) 0.17508(8) 0.34324(14) 0.0231(2) Uani d 1
O O4 0.49221(11) 0.26891(7) 0.29641(13) 0.0196(2) Uani d 1
O O5 0.53657(12) 0.43457(8) 0.25723(15) 0.0287(3) Uani d 1
H H2 0.3326(18) -0.0067(12) 0.456(2) 0.012(4) Uiso d 1
H H6 0.691(2) -0.0324(16) 0.344(3) 0.025(5) Uiso d 1
H H7A 0.164(2) 0.1106(16) 0.426(3) 0.026(4) Uiso d 1
H H7B 0.254(2) 0.1199(15) 0.629(3) 0.029(5) Uiso d 1
H H7C 0.167(2) 0.2165(16) 0.532(3) 0.029(5) Uiso d 1
H H8A 0.807(2) 0.0767(15) 0.204(3) 0.029(5) Uiso d 1
H H8B 0.896(2) 0.1713(14) 0.291(2) 0.018(4) Uiso d 1
H H8C 0.892(2) 0.0771(16) 0.413(3) 0.029(5) Uiso d 1
H H9A 0.566(2) 0.2565(16) 0.667(3) 0.026(5) Uiso d 1
H H9B 0.705(2) 0.2076(14) 0.666(3) 0.021(4) Uiso d 1
H H10A 0.6511(19) 0.4127(15) 0.607(3) 0.022(4) Uiso d 1
H H10B 0.752(3) 0.3502(18) 0.531(3) 0.044(6) Uiso d 1

loop_
_atom_site_aniso_label
_atom_site_aniso_U_11
_atom_site_aniso_U_22
_atom_site_aniso_U_33
_atom_site_aniso_U_12
_atom_site_aniso_U_13
_atom_site_aniso_U_23
C1 0.0227(7) 0.0188(7) 0.0165(6) -0.0019(6) 0.0043(5) -0.0007(5)
C2 0.0186(7) 0.0200(7) 0.0196(7) -0.0042(5) 0.0063(5) 0.0006(5)
C3 0.0175(7) 0.0196(6) 0.0143(6) 0.0006(5) 0.0037(5) 0.0006(5)
C4 0.0186(7) 0.0164(6) 0.0169(7) -0.0012(5) 0.0053(5) 0.0018(5)
C5 0.0165(7) 0.0225(7) 0.0163(6) -0.0008(5) 0.0050(5) 0.0013(5)
C6 0.0223(7) 0.0212(7) 0.0205(7) 0.0021(6) 0.0071(6) -0.0009(6)
C7 0.0195(8) 0.0237(7) 0.0251(7) 0.0000(5) 0.0093(6) 0.0000(6)
C8 0.0212(8) 0.0323(8) 0.0323(9) 0.0002(6) 0.0143(7) 0.0025(7)
C9 0.0212(7) 0.0223(7) 0.0170(7) -0.0041(5) 0.0060(6) -0.0016(5)
C10 0.0383(10) 0.0213(7) 0.0256(8) -0.0090(6) 0.0090(7) -0.0019(6)
C11 0.0271(8) 0.0186(7) 0.0244(7) -0.0010(5) 0.0139(6) -0.0008(6)
O1 0.0319(6) 0.0158(5) 0.0329(6) -0.0010(4) 0.0115(5) -0.0011(4)
O2 0.0190(5) 0.0191(5) 0.0236(5) -0.0005(4) 0.0089(4) 0.0000(4)
O3 0.0192(5) 0.0236(5) 0.0289(5) -0.0011(4) 0.0112(4) 0.0017(4)
O4 0.0208(5) 0.0166(5) 0.0201(5) -0.0006(4) 0.0053(4) 0.0025(4)
O5 0.0397(7) 0.0187(5) 0.0306(6) 0.0018(4) 0.0157(5) 0.0044(5)

loop_
_atom_type_symbol
_atom_type_description
_atom_type_scat_dispersion_real
_atom_type_scat_dispersion_imag
_atom_type_scat_source
C C 0.0181 0.0091 'International Tables Vol C Tables 4.2.6.8 and 6.1.1.4'
H H 0.0000 0.0000 'International Tables Vol C Tables 4.2.6.8 and 6.1.1.4'
O O 0.0492 0.0322 'International Tables Vol C Tables 4.2.6.8 and 6.1.1.4'

loop_
_geom_angle_atom_site_label_1
_geom_angle_atom_site_label_2
_geom_angle_atom_site_label_3
_geom_angle
O1 C1 C2 120.74(14)
O1 C1 C6 121.14(13)
C2 C1 C6 118.12(11)
C3 C2 C1 121.49(13)
C3 C2 H2 121.8(9)
C1 C2 H2 116.7(9)
O2 C3 C2 126.75(13)
O2 C3 C4 110.72(11)
C2 C3 C4 122.46(12)
O4 C4 C3 108.06(11)
O4 C4 C5 108.73(11)
C3 C4 C5 113.34(11)
O4 C4 C9 105.46(11)
C3 C4 C9 111.14(12)
C5 C4 C9 109.76(11)
C6 C5 O3 127.72(13)
C6 C5 C4 122.99(13)
O3 C5 C4 109.17(12)
C5 C6 C1 120.83(13)
C5 C6 H6 122.9(12)
C1 C6 H6 116.3(12)
O2 C7 H7A 111.2(11)
O2 C7 H7B 110.4(12)
H7A C7 H7B 109.8(16)
O2 C7 H7C 106.0(13)
H7A C7 H7C 110.2(17)
H7B C7 H7C 109.2(16)
O3 C8 H8A 110.9(12)
O3 C8 H8B 104.8(12)
H8A C8 H8B 108.6(16)
O3 C8 H8C 110.2(12)
H8A C8 H8C 110.1(17)
H8B C8 H8C 112.2(17)
C10 C9 C4 103.60(12)
C10 C9 H9A 109.7(12)
C4 C9 H9A 109.2(12)
C10 C9 H9B 112.0(11)
C4 C9 H9B 111.4(11)
H9A C9 H9B 110.7(16)
C11 C10 C9 104.69(12)
C11 C10 H10A 109.7(11)
C9 C10 H10A 116.5(11)
C11 C10 H10B 107.8(15)
C9 C10 H10B 111.8(13)
H10A C10 H10B 106.1(18)
O5 C11 O4 121.06(15)
O5 C11 C10 128.38(14)
O4 C11 C10 110.55(12)
C3 O2 C7 117.13(11)
C5 O3 C8 117.18(12)
C11 O4 C4 111.26(11)

loop_
_geom_bond_atom_site_label_1
_geom_bond_atom_site_label_2
_geom_bond_distance
C1 O1 1.2293(18)
C1 C2 1.464(2)
C1 C6 1.465(2)
C2 C3 1.342(2)
C2 H2 0.962(17)
C3 O2 1.3415(18)
C3 C4 1.5079(19)
C4 O4 1.4526(16)
C4 C5 1.5116(19)
C4 C9 1.5570(19)
C5 C6 1.341(2)
C5 O3 1.3414(18)
C6 H6 0.98(2)
C7 O2 1.4439(18)
C7 H7A 0.99(2)
C7 H7B 0.97(2)
C7 H7C 0.97(2)
C8 O3 1.4356(19)
C8 H8A 0.99(2)
C8 H8B 0.909(19)
C8 H8C 0.98(2)
C9 C10 1.517(2)
C9 H9A 0.95(2)
C9 H9B 0.97(2)
C10 C11 1.514(2)
C10 H10A 1.008(19)
C10 H10B 1.00(3)
C11 O5 1.2008(19)
C11 O4 1.3554(18)

loop_
_geom_torsion_atom_site_label_1
_geom_torsion_atom_site_label_2
_geom_torsion_atom_site_label_3
_geom_torsion_atom_site_label_4
_geom_torsion
O1 C1 C2 C3 178.69(14)
C6 C1 C2 C3 -2.2(2)
C1 C2 C3 O2 180.00(13)
C1 C2 C3 C4 -3.3(2)
O2 C3 C4 O4 -53.30(14)
C2 C3 C4 O4 129.55(14)
O2 C3 C4 C5 -173.87(11)
C2 C3 C4 C5 8.98(19)
O2 C3 C4 C9 61.95(14)
C2 C3 C4 C9 -115.20(15)
O4 C4 C5 C6 -130.32(15)
C3 C4 C5 C6 -10.13(19)
C9 C4 C5 C6 114.79(15)
O4 C4 C5 O3 53.36(13)
C3 C4 C5 O3 173.54(11)
C9 C4 C5 O3 -61.53(14)
O3 C5 C6 C1 -178.91(12)
C4 C5 C6 C1 5.5(2)
O1 C1 C6 C5 -179.78(14)
C2 C1 C6 C5 1.1(2)
O4 C4 C9 C10 -20.82(16)
C3 C4 C9 C10 -137.68(13)
C5 C4 C9 C10 96.14(14)
C4 C9 C10 C11 18.78(17)
C9 C10 C11 O5 170.38(15)
C9 C10 C11 O4 -10.73(18)
C2 C3 O2 C7 5.1(2)
C4 C3 O2 C7 -171.86(11)
C6 C5 O3 C8 -3.5(2)
C4 C5 O3 C8 172.62(11)
O5 C11 O4 C4 175.93(14)
C10 C11 O4 C4 -3.06(16)
C3 C4 O4 C11 134.17(11)
C5 C4 O4 C11 -102.42(13)
C9 C4 O4 C11 15.24(15)
